data_7150203
loop_
_publ_author_name
'O'Leary, Jane'
'Formosa, Xavier'
'Skranc, Wolfgang'
'Wallis, John D.'

_publ_section_title
;
 Structural studies of peri-interactions and bond formation between
 electron-rich atomic centres and N-phenylcarboxamides or nitroalkenyl
 groups.
;
_journal_issue 18
_journal_name_full 'Organic &amp; biomolecular chemistry'
_journal_page_first 3273
_journal_page_last 3283
_journal_paper_doi 10.1039/b506045a
_journal_volume 3
_journal_year 2005
_chemical_formula_sum 'C15 H16 N2 O2'
_chemical_formula_weight 256.30
_chemical_melting_point 341.5(5)
_chemical_name_systematic
;
1-(8-Dimethylaminonaphth-1-yl)-2-nitropropene
;
_space_group_IT_number 14
_symmetry_cell_setting monoclinic
_symmetry_space_group_name_Hall '-P 2yn'
_symmetry_space_group_name_H-M 'P 1 21/n 1'
_atom_sites_solution_hydrogens difmap
_atom_sites_solution_primary direct
_atom_sites_solution_secondary difmap
_audit_creation_method SHELXL-97
_cell_angle_alpha 90.00
_cell_angle_beta 102.897(2)
_cell_angle_gamma 90.00
_cell_formula_units_Z 4
_cell_length_a 10.3347(3)
_cell_length_b 7.0992(2)
_cell_length_c 18.2556(5)
_cell_measurement_reflns_used 17274
_cell_measurement_temperature 120(2)
_cell_measurement_theta_max 27.47
_cell_measurement_theta_min 3.09
_cell_volume 1305.59(6)
_computing_cell_refinement 'DENZO (Otwinowski and Minor, 1997) and COLLECT (Hooft, 1998)'
_computing_data_collection 'DENZO (Otwinowski and Minor, 1997) and COLLECT (Hooft, 1998)'
_computing_data_reduction 'DENZO (Otwinowski and Minor, 1997) and COLLECT (Hooft, 1998)'
_computing_molecular_graphics 'ORTEPIII (Johnson and Burnett, 1996)'
_computing_publication_material 'SHELXL-97 (Sheldrick, 1997)'
_computing_structure_refinement 'SHELXL-97 (Sheldrick, 1997)'
_computing_structure_solution 'SHELXS-97 (Sheldrick, 1990)'
_diffrn_ambient_temperature 120(2)
_diffrn_detector_area_resol_mean 9.091
_diffrn_measured_fraction_theta_full 0.997
_diffrn_measured_fraction_theta_max 0.997
_diffrn_measurement_device_type 'Enraf Nonius KappaCCD area detector'
_diffrn_measurement_method 'Phi and Omega scans to fill Ewald sphere'
_diffrn_radiation_monochromator graphite
_diffrn_radiation_source 'Enraf Nonius FR591 rotating anode'
_diffrn_radiation_type MoK\a
_diffrn_radiation_wavelength 0.71073
_diffrn_reflns_av_R_equivalents 0.0889
_diffrn_reflns_av_sigmaI/netI 0.0453
_diffrn_reflns_limit_h_max 13
_diffrn_reflns_limit_h_min -13
_diffrn_reflns_limit_k_max 9
_diffrn_reflns_limit_k_min -9
_diffrn_reflns_limit_l_max 23
_diffrn_reflns_limit_l_min -23
_diffrn_reflns_number 17273
_diffrn_reflns_theta_full 27.47
_diffrn_reflns_theta_max 27.47
_diffrn_reflns_theta_min 3.09
_exptl_absorpt_coefficient_mu 0.088
_exptl_absorpt_correction_T_max 0.980
_exptl_absorpt_correction_T_min 0.615
_exptl_absorpt_correction_type multi-scan
_exptl_absorpt_process_details
;
using multiple and symmetry-related data measurements
via the program SORTAV (Blessing, 1995)
;
_exptl_crystal_colour 'pale yellow'
_exptl_crystal_density_diffrn 1.304
_exptl_crystal_density_method 'not measured'
_exptl_crystal_description slab
_exptl_crystal_F_000 544
_exptl_crystal_size_max 0.28
_exptl_crystal_size_mid 0.16
_exptl_crystal_size_min 0.06
_refine_diff_density_max 0.233
_refine_diff_density_min -0.386
_refine_diff_density_rms 0.070g
_refine_ls_extinction_method none
_refine_ls_goodness_of_fit_ref 1.071
_refine_ls_hydrogen_treatment refall
_refine_ls_matrix_type full
_refine_ls_number_parameters 236
_refine_ls_number_reflns 2980
_refine_ls_number_restraints 0
_refine_ls_restrained_S_all 1.071
_refine_ls_R_factor_all 0.0567
_refine_ls_R_factor_gt 0.0497
_refine_ls_shift/su_max 0.007
_refine_ls_shift/su_mean 0.002
_refine_ls_structure_factor_coef Fsqd
_refine_ls_weighting_details 'calc w=1/[\s^2^(Fo^2^)+(0.1082P)^2^+0.3251P] where P=(Fo^2^+2Fc^2^)/3'
_refine_ls_weighting_scheme calc
_refine_ls_wR_factor_gt 0.1579
_refine_ls_wR_factor_ref 0.1664
_reflns_number_gt 2599
_reflns_number_total 2980
_reflns_threshold_expression >2sigma(I)
_cod_data_source_file b506045a.txt
_cod_data_source_block me2nno2me
_cod_depositor_comments
;
The following automatic conversions were performed:

'_chemical_melting_point' value '341-342' was changed to '341.5(5)' -
the average value was taken and precision was estimated.

Automatic conversion script
Id: cif_fix_values 1569 2011-02-09 13:29:24Z adriana 
;
_cod_original_sg_symbol_H-M P2(1)/n
_cod_database_code 7150203

loop_
_symmetry_equiv_pos_as_xyz
'x, y, z'
'-x+1/2, y+1/2, -z+1/2'
'-x, -y, -z'
'x-1/2, -y-1/2, z-1/2'

loop_
_atom_site_label
_atom_site_type_symbol
_atom_site_fract_x
_atom_site_fract_y
_atom_site_fract_z
_atom_site_U_iso_or_equiv
_atom_site_adp_type
_atom_site_occupancy
_atom_site_symmetry_multiplicity
_atom_site_calc_flag
_atom_site_refinement_flags
_atom_site_disorder_assembly
_atom_site_disorder_group
O1 O 1.14762(13) 0.64249(19) 0.45551(6) 0.0412(3) Uani 1 1 d . . .
O2 O 0.96101(15) 0.7282(2) 0.47932(7) 0.0496(4) Uani 1 1 d . . .
N1 N 1.09222(11) 0.18677(16) 0.31855(6) 0.0208(3) Uani 1 1 d . . .
N2 N 1.02653(14) 0.66250(18) 0.43734(7) 0.0284(3) Uani 1 1 d . . .
C1 C 1.08019(13) 0.18804(19) 0.23946(7) 0.0194(3) Uani 1 1 d . . .
C2 C 1.12672(14) 0.0444(2) 0.20173(8) 0.0244(3) Uani 1 1 d . . .
C3 C 1.10354(15) 0.0440(2) 0.12254(8) 0.0271(3) Uani 1 1 d . . .
C4 C 1.03046(14) 0.1831(2) 0.08156(8) 0.0248(3) Uani 1 1 d . . .
C5 C 0.90677(14) 0.4817(2) 0.07569(7) 0.0237(3) Uani 1 1 d . . .
C6 C 0.86436(14) 0.6326(2) 0.11028(8) 0.0251(3) Uani 1 1 d . . .
C7 C 0.90175(14) 0.6491(2) 0.18917(8) 0.0224(3) Uani 1 1 d . . .
C8 C 0.97581(13) 0.51151(19) 0.23317(7) 0.0183(3) Uani 1 1 d . . .
C9 C 1.01339(12) 0.34527(19) 0.19818(7) 0.0175(3) Uani 1 1 d . . .
C10 C 0.98277(13) 0.3363(2) 0.11791(7) 0.0201(3) Uani 1 1 d . . .
C11 C 1.02740(13) 0.55196(18) 0.31409(7) 0.0190(3) Uani 1 1 d . . .
C12 C 0.95363(14) 0.60882(19) 0.36140(7) 0.0214(3) Uani 1 1 d . . .
C13 C 0.80659(15) 0.6226(2) 0.34956(9) 0.0280(3) Uani 1 1 d . . .
C14 C 0.96708(15) 0.1384(2) 0.33909(8) 0.0241(3) Uani 1 1 d . . .
C15 C 1.20206(16) 0.0762(2) 0.36215(9) 0.0306(4) Uani 1 1 d . . .
H2 H 1.1737(19) -0.069(3) 0.2302(11) 0.033(5) Uiso 1 1 d . . .
H3 H 1.139(2) -0.056(3) 0.0969(11) 0.039(5) Uiso 1 1 d . . .
H4 H 1.0089(19) 0.183(3) 0.0267(11) 0.034(5) Uiso 1 1 d . . .
H5 H 0.8873(18) 0.472(2) 0.0209(10) 0.026(4) Uiso 1 1 d . . .
H6 H 0.8129(19) 0.736(3) 0.0817(10) 0.028(4) Uiso 1 1 d . . .
H7 H 0.8787(18) 0.763(3) 0.2114(10) 0.029(4) Uiso 1 1 d . . .
H11 H 1.1221(17) 0.548(2) 0.3299(9) 0.019(4) Uiso 1 1 d . . .
H13A H 0.7643(19) 0.562(3) 0.3022(11) 0.031(5) Uiso 1 1 d . . .
H13B H 0.779(2) 0.753(3) 0.3501(11) 0.040(5) Uiso 1 1 d . . .
H13C H 0.776(2) 0.557(3) 0.3907(12) 0.041(5) Uiso 1 1 d . . .
H14A H 0.894(2) 0.220(3) 0.3093(11) 0.033(5) Uiso 1 1 d . . .
H14B H 0.944(2) 0.004(3) 0.3285(11) 0.037(5) Uiso 1 1 d . . .
H14C H 0.975(2) 0.157(3) 0.3919(12) 0.039(5) Uiso 1 1 d . . .
H15A H 1.2867(19) 0.107(3) 0.3500(10) 0.029(5) Uiso 1 1 d . . .
H15B H 1.207(2) 0.105(3) 0.4148(13) 0.045(6) Uiso 1 1 d . . .
H15C H 1.188(2) -0.061(3) 0.3545(12) 0.039(5) Uiso 1 1 d . . .

loop_
_atom_site_aniso_label
_atom_site_aniso_U_11
_atom_site_aniso_U_22
_atom_site_aniso_U_33
_atom_site_aniso_U_23
_atom_site_aniso_U_13
_atom_site_aniso_U_12
O1 0.0403(7) 0.0547(8) 0.0229(5) -0.0076(5) -0.0053(5) -0.0075(6)
O2 0.0642(9) 0.0612(9) 0.0267(6) -0.0173(6) 0.0168(6) -0.0004(7)
N1 0.0224(6) 0.0208(6) 0.0168(5) 0.0010(4) -0.0010(4) 0.0016(4)
N2 0.0416(8) 0.0262(7) 0.0170(6) -0.0028(5) 0.0060(5) -0.0057(5)
C1 0.0177(6) 0.0198(6) 0.0197(6) -0.0013(5) 0.0018(5) -0.0018(5)
C2 0.0227(7) 0.0220(7) 0.0270(7) -0.0031(5) 0.0026(5) 0.0009(5)
C3 0.0276(7) 0.0273(8) 0.0273(7) -0.0095(6) 0.0083(6) 0.0001(6)
C4 0.0251(7) 0.0303(8) 0.0193(6) -0.0063(5) 0.0059(5) -0.0053(5)
C5 0.0233(7) 0.0301(8) 0.0165(6) 0.0018(5) 0.0021(5) -0.0052(5)
C6 0.0253(7) 0.0269(7) 0.0208(7) 0.0061(5) 0.0006(5) 0.0019(6)
C7 0.0228(7) 0.0223(7) 0.0211(7) 0.0007(5) 0.0031(5) 0.0023(5)
C8 0.0177(6) 0.0196(6) 0.0169(6) 0.0006(5) 0.0024(5) -0.0014(5)
C9 0.0155(6) 0.0199(6) 0.0166(6) -0.0006(5) 0.0027(5) -0.0023(5)
C10 0.0179(6) 0.0241(7) 0.0180(6) -0.0019(5) 0.0034(5) -0.0055(5)
C11 0.0218(7) 0.0152(6) 0.0185(6) 0.0001(5) 0.0013(5) -0.0007(5)
C12 0.0288(7) 0.0179(6) 0.0168(6) -0.0011(5) 0.0035(5) -0.0019(5)
C13 0.0282(7) 0.0286(8) 0.0296(7) -0.0020(6) 0.0118(6) 0.0001(6)
C14 0.0281(7) 0.0241(7) 0.0197(6) 0.0001(5) 0.0047(5) -0.0035(6)
C15 0.0305(8) 0.0283(8) 0.0275(7) 0.0051(6) -0.0052(6) 0.0074(6)

loop_
_atom_type_symbol
_atom_type_description
_atom_type_scat_dispersion_real
_atom_type_scat_dispersion_imag
_atom_type_scat_source
C C 0.0033 0.0016 'International Tables Vol C Tables 4.2.6.8 and 6.1.1.4'
H H 0.0000 0.0000 'International Tables Vol C Tables 4.2.6.8 and 6.1.1.4'
N N 0.0061 0.0033 'International Tables Vol C Tables 4.2.6.8 and 6.1.1.4'
O O 0.0106 0.0060 'International Tables Vol C Tables 4.2.6.8 and 6.1.1.4'

loop_
_geom_angle_atom_site_label_1
_geom_angle_atom_site_label_2
_geom_angle_atom_site_label_3
_geom_angle
_geom_angle_site_symmetry_1
_geom_angle_site_symmetry_3
_geom_angle_publ_flag
C1 N1 C15 115.98(12) . . ?
C1 N1 C14 112.30(10) . . ?
C15 N1 C14 110.94(12) . . ?
O2 N2 O1 123.21(13) . . ?
O2 N2 C12 116.76(14) . . ?
O1 N2 C12 120.02(12) . . ?
C2 C1 N1 122.86(12) . . ?
C2 C1 C9 119.65(12) . . ?
N1 C1 C9 117.47(11) . . ?
C1 C2 C3 121.05(13) . . ?
C4 C3 C2 120.51(13) . . ?
C3 C4 C10 120.48(13) . . ?
C6 C5 C10 121.11(12) . . ?
C5 C6 C7 119.65(13) . . ?
C8 C7 C6 121.67(13) . . ?
C7 C8 C9 119.45(12) . . ?
C7 C8 C11 118.15(12) . . ?
C9 C8 C11 121.98(12) . . ?
C10 C9 C1 118.30(12) . . ?
C10 C9 C8 118.20(12) . . ?
C1 C9 C8 123.50(11) . . ?
C5 C10 C4 120.83(12) . . ?
C5 C10 C9 119.60(12) . . ?
C4 C10 C9 119.56(12) . . ?
C12 C11 C8 124.94(12) . . ?
C11 C12 N2 116.17(13) . . ?
C11 C12 C13 129.57(13) . . ?
N2 C12 C13 114.24(12) . . ?

loop_
_geom_bond_atom_site_label_1
_geom_bond_atom_site_label_2
_geom_bond_distance
_geom_bond_site_symmetry_2
_geom_bond_publ_flag
O1 N2 1.2293(19) . ?
O2 N2 1.2228(18) . ?
N1 C1 1.4212(17) . ?
N1 C15 1.4612(18) . ?
N1 C14 1.4655(18) . ?
N2 C12 1.4725(17) . ?
C1 C2 1.3762(19) . ?
C1 C9 1.4346(18) . ?
C2 C3 1.412(2) . ?
C3 C4 1.362(2) . ?
C4 C10 1.418(2) . ?
C5 C6 1.364(2) . ?
C5 C10 1.417(2) . ?
C6 C7 1.4101(19) . ?
C7 C8 1.3821(19) . ?
C8 C9 1.4361(18) . ?
C8 C11 1.4823(17) . ?
C9 C10 1.4299(17) . ?
C11 C12 1.3357(19) . ?
C12 C13 1.490(2) . ?

loop_
_cod_related_entry_id
_cod_related_entry_database
_cod_related_entry_code
1 ChemSpider 9732697
